data_4067590
loop_
_publ_author_name
'Panda, Tarun K.'
'Tsurugi, Hayato'
'Pal, Kuntal'
'Kaneko, Hiroshi'
'Mashima, Kazushi'

_publ_section_title
;
 Highly Reactive Metal&#x2212;Nitrogen Bond Induced C&#x2212;H Bond
 Activation and Azametallacycle Formation
;
_journal_issue 1
_journal_name_full Organometallics
_journal_page_first 34
_journal_paper_doi 10.1021/om901027v
_journal_volume 29
_journal_year 2010
_chemical_formula_moiety 'C21 H46 N6 Ti'
_chemical_formula_sum 'C21 H46 N6 Ti'
_chemical_formula_weight 430.51
_chemical_name_common 3a
_chemical_name_systematic
;
 ?
;
_space_group_IT_number 14
_symmetry_cell_setting monoclinic
_symmetry_space_group_name_Hall '-P 2ybc'
_symmetry_space_group_name_H-M 'P 1 21/c 1'
_atom_sites_solution_hydrogens geom
_atom_sites_solution_primary direct
_atom_sites_solution_secondary difmap
_audit_creation_method SHELXL-97
_cell_angle_alpha 90
_cell_angle_beta 105.929(5)
_cell_angle_gamma 90
_cell_formula_units_Z 4
_cell_length_a 12.776(5)
_cell_length_b 11.125(5)
_cell_length_c 18.248(5)
_cell_measurement_temperature 120(2)
_cell_measurement_theta_max 30.5
_cell_measurement_theta_min 3.1
_cell_volume 2494.1(16)
_computing_cell_refinement 'RAPID-AUTO (Rigaku, 1998)'
_computing_data_collection 'RAPID-AUTO (Rigaku, 1998)'
_computing_data_reduction 'teXan (Rigaku/MSC, 2004)'
_computing_molecular_graphics Ortep-32
_computing_publication_material WinGX
_computing_structure_refinement 'SHELXL-97 (Sheldrick, 1997)'
_computing_structure_solution 'SIR 97'
_diffrn_ambient_temperature 120(2)
_diffrn_detector_area_resol_mean 10.00
_diffrn_measured_fraction_theta_full 0.994
_diffrn_measured_fraction_theta_max 0.994
_diffrn_measurement_device_type 'Rigaku RAXIS-RAPID Imaging Plate'
_diffrn_measurement_method \w
_diffrn_radiation_monochromator graphite
_diffrn_radiation_source 'fine-focus sealed tube'
_diffrn_radiation_type MoK\a
_diffrn_radiation_wavelength 0.71075
_diffrn_reflns_av_R_equivalents 0.1957
_diffrn_reflns_av_sigmaI/netI 0.2055
_diffrn_reflns_limit_h_max 18
_diffrn_reflns_limit_h_min -18
_diffrn_reflns_limit_k_max 15
_diffrn_reflns_limit_k_min -15
_diffrn_reflns_limit_l_max 26
_diffrn_reflns_limit_l_min -26
_diffrn_reflns_number 42843
_diffrn_reflns_theta_full 30.50
_diffrn_reflns_theta_max 30.50
_diffrn_reflns_theta_min 3.06
_exptl_absorpt_coefficient_mu 0.360
_exptl_absorpt_correction_T_max 0.945
_exptl_absorpt_correction_T_min 0.909
_exptl_absorpt_correction_type empirical
_exptl_absorpt_process_details
;
Higashi, H. (1995), ABSCOR: Program for Absorption
Correction, Rigaku Corporation, Tokyo, Japan.
;
_exptl_crystal_colour red
_exptl_crystal_density_diffrn 1.146
_exptl_crystal_density_method 'not measured'
_exptl_crystal_description block
_exptl_crystal_F_000 944
_exptl_crystal_size_max 0.26
_exptl_crystal_size_mid 0.24
_exptl_crystal_size_min 0.16
_refine_diff_density_max 1.063
_refine_diff_density_min -1.172
_refine_diff_density_rms 0.155
_refine_ls_extinction_method none
_refine_ls_goodness_of_fit_ref 0.958
_refine_ls_hydrogen_treatment constr
_refine_ls_matrix_type full
_refine_ls_number_parameters 261
_refine_ls_number_reflns 7568
_refine_ls_number_restraints 0
_refine_ls_restrained_S_all 0.958
_refine_ls_R_factor_all 0.0881
_refine_ls_R_factor_gt 0.0436
_refine_ls_shift/su_max 0.000
_refine_ls_shift/su_mean 0.000
_refine_ls_structure_factor_coef Fsqd
_refine_ls_weighting_details 'calc w=1/[\s^2^(Fo^2^)+(0.0625P)^2^+0.0000P] where P=(Fo^2^+2Fc^2^)/3'
_refine_ls_weighting_scheme calc
_refine_ls_wR_factor_gt 0.1079
_refine_ls_wR_factor_ref 0.1585
_reflns_number_gt 4377
_reflns_number_total 7568
_reflns_threshold_expression >2sigma(I)
_cod_data_source_file om901027v_si_002.cif
_cod_data_source_block 3a
_cod_original_sg_symbol_H-M 'P 21/c'
_cod_database_code 4067590

loop_
_symmetry_equiv_pos_as_xyz
'x, y, z'
'-x, y+1/2, -z+1/2'
'-x, -y, -z'
'x, -y-1/2, z-1/2'

loop_
_atom_site_label
_atom_site_type_symbol
_atom_site_fract_x
_atom_site_fract_y
_atom_site_fract_z
_atom_site_U_iso_or_equiv
_atom_site_adp_type
_atom_site_occupancy
_atom_site_symmetry_multiplicity
_atom_site_calc_flag
_atom_site_refinement_flags
Ti1 Ti 0.75358(3) 0.45680(3) 0.164279(19) 0.01571(11) Uani 1 1 d .
N1 N 0.71776(13) 0.59984(16) 0.08794(9) 0.0191(4) Uani 1 1 d .
N2 N 0.72703(13) 0.41658(16) 0.04150(9) 0.0192(4) Uani 1 1 d .
N3 N 0.71069(13) 0.58673(16) -0.04415(9) 0.0198(4) Uani 1 1 d .
N4 N 0.74503(13) 0.53976(16) 0.25704(9) 0.0194(4) Uani 1 1 d .
N5 N 0.90421(12) 0.41640(16) 0.19797(9) 0.0195(4) Uani 1 1 d .
N6 N 0.65812(12) 0.32775(16) 0.17542(9) 0.0189(4) Uani 1 1 d .
C1 C 0.71821(15) 0.5341(2) 0.02550(11) 0.0191(4) Uani 1 1 d .
C2 C 0.66655(15) 0.71711(18) 0.08273(11) 0.0189(4) Uani 1 1 d .
H10 H 0.6564 0.7477 0.0309 0.023 Uiso 1 1 calc R
C3 C 0.55512(15) 0.70992(19) 0.09814(11) 0.0202(4) Uani 1 1 d .
H15A H 0.5630 0.6738 0.1477 0.024 Uiso 1 1 calc R
H15B H 0.5076 0.6588 0.0601 0.024 Uiso 1 1 calc R
C4 C 0.50314(16) 0.8346(2) 0.09607(13) 0.0249(5) Uani 1 1 d .
H16A H 0.4894 0.8681 0.0452 0.030 Uiso 1 1 calc R
H16B H 0.4340 0.8274 0.1081 0.030 Uiso 1 1 calc R
C5 C 0.57765(18) 0.9180(2) 0.15306(14) 0.0303(5) Uani 1 1 d .
H14A H 0.5868 0.8875 0.2042 0.036 Uiso 1 1 calc R
H14B H 0.5447 0.9971 0.1499 0.036 Uiso 1 1 calc R
C6 C 0.68862(18) 0.9279(2) 0.13742(15) 0.0309(5) Uani 1 1 d .
H26A H 0.6802 0.9652 0.0881 0.037 Uiso 1 1 calc R
H26B H 0.7358 0.9787 0.1758 0.037 Uiso 1 1 calc R
C7 C 0.74070(16) 0.8047(2) 0.13844(14) 0.0268(5) Uani 1 1 d .
H21A H 0.7570 0.7719 0.1896 0.032 Uiso 1 1 calc R
H21B H 0.8088 0.8132 0.1251 0.032 Uiso 1 1 calc R
C8 C 0.77608(15) 0.33031(19) -0.00071(11) 0.0190(4) Uani 1 1 d .
H31 H 0.7265 0.3208 -0.0519 0.023 Uiso 1 1 calc R
C9 C 0.88734(15) 0.37064(19) -0.00894(12) 0.0215(4) Uani 1 1 d .
H19A H 0.8798 0.4478 -0.0346 0.026 Uiso 1 1 calc R
H19B H 0.9379 0.3801 0.0412 0.026 Uiso 1 1 calc R
C10 C 0.93223(16) 0.2787(2) -0.05442(12) 0.0256(5) Uani 1 1 d .
H12A H 0.8840 0.2733 -0.1057 0.031 Uiso 1 1 calc R
H12B H 1.0030 0.3050 -0.0581 0.031 Uiso 1 1 calc R
C11 C 0.94294(17) 0.1562(2) -0.01727(13) 0.0277(5) Uani 1 1 d .
H13A H 0.9979 0.1591 0.0314 0.033 Uiso 1 1 calc R
H13B H 0.9661 0.0982 -0.0493 0.033 Uiso 1 1 calc R
C12 C 0.83470(17) 0.1166(2) -0.00519(14) 0.0278(5) Uani 1 1 d .
H22A H 0.7828 0.1035 -0.0544 0.033 Uiso 1 1 calc R
H22B H 0.8449 0.0408 0.0221 0.033 Uiso 1 1 calc R
C13 C 0.78829(17) 0.20823(19) 0.03913(13) 0.0245(4) Uani 1 1 d .
H23A H 0.8363 0.2159 0.0903 0.029 Uiso 1 1 calc R
H23B H 0.7178 0.1811 0.0430 0.029 Uiso 1 1 calc R
C14 C 0.77258(17) 0.6927(2) -0.05058(13) 0.0258(5) Uani 1 1 d .
H11A H 0.8069 0.7236 -0.0006 0.039 Uiso 1 1 calc R
H11B H 0.7248 0.7526 -0.0798 0.039 Uiso 1 1 calc R
H11C H 0.8272 0.6725 -0.0756 0.039 Uiso 1 1 calc R
C15 C 0.66734(17) 0.5228(2) -0.11549(11) 0.0264(5) Uani 1 1 d .
H17A H 0.7257 0.4840 -0.1300 0.040 Uiso 1 1 calc R
H17B H 0.6317 0.5786 -0.1545 0.040 Uiso 1 1 calc R
H17C H 0.6160 0.4635 -0.1091 0.040 Uiso 1 1 calc R
C16 C 0.56873(16) 0.2767(2) 0.11569(12) 0.0255(5) Uani 1 1 d .
H24A H 0.5840 0.1939 0.1080 0.038 Uiso 1 1 calc R
H24B H 0.5609 0.3205 0.0692 0.038 Uiso 1 1 calc R
H24C H 0.5025 0.2822 0.1307 0.038 Uiso 1 1 calc R
C17 C 0.66399(18) 0.2682(2) 0.24760(12) 0.0282(5) Uani 1 1 d .
H20A H 0.5934 0.2688 0.2566 0.042 Uiso 1 1 calc R
H20B H 0.7148 0.3099 0.2882 0.042 Uiso 1 1 calc R
H20C H 0.6876 0.1866 0.2455 0.042 Uiso 1 1 calc R
C18 C 0.94928(18) 0.3183(2) 0.24772(15) 0.0366(6) Uani 1 1 d .
H28A H 0.9978 0.2731 0.2264 0.055 Uiso 1 1 calc R
H28B H 0.8916 0.2670 0.2534 0.055 Uiso 1 1 calc R
H28C H 0.9886 0.3491 0.2967 0.055 Uiso 1 1 calc R
C19 C 0.98901(17) 0.4957(2) 0.18686(13) 0.0313(5) Uani 1 1 d .
H25A H 1.0300 0.5272 0.2352 0.047 Uiso 1 1 calc R
H25B H 0.9564 0.5607 0.1539 0.047 Uiso 1 1 calc R
H25C H 1.0366 0.4514 0.1641 0.047 Uiso 1 1 calc R
C20 C 0.64515(17) 0.5602(2) 0.27970(12) 0.0264(5) Uani 1 1 d .
H18A H 0.6534 0.5277 0.3297 0.040 Uiso 1 1 calc R
H18B H 0.5853 0.5212 0.2441 0.040 Uiso 1 1 calc R
H18C H 0.6312 0.6449 0.2801 0.040 Uiso 1 1 calc R
C21 C 0.83560(16) 0.5966(2) 0.31287(12) 0.0260(5) Uani 1 1 d .
H27A H 0.8248 0.6821 0.3118 0.039 Uiso 1 1 calc R
H27B H 0.9024 0.5787 0.3007 0.039 Uiso 1 1 calc R
H27C H 0.8392 0.5665 0.3628 0.039 Uiso 1 1 calc R

loop_
_atom_site_aniso_label
_atom_site_aniso_U_11
_atom_site_aniso_U_22
_atom_site_aniso_U_33
_atom_site_aniso_U_23
_atom_site_aniso_U_13
_atom_site_aniso_U_12
Ti1 0.01822(18) 0.0160(2) 0.01377(17) 0.00083(14) 0.00583(12) 0.00074(13)
N1 0.0265(8) 0.0144(9) 0.0175(8) 0.0007(7) 0.0079(6) 0.0023(7)
N2 0.0237(8) 0.0197(9) 0.0156(8) 0.0003(7) 0.0079(6) 0.0016(7)
N3 0.0227(8) 0.0219(10) 0.0155(8) 0.0043(7) 0.0063(6) -0.0006(7)
N4 0.0226(8) 0.0204(9) 0.0168(8) -0.0017(7) 0.0082(6) -0.0003(7)
N5 0.0205(8) 0.0199(9) 0.0191(8) -0.0004(7) 0.0072(6) -0.0005(7)
N6 0.0206(8) 0.0210(9) 0.0161(8) 0.0024(7) 0.0064(6) -0.0001(7)
C1 0.0159(9) 0.0257(12) 0.0159(9) 0.0006(8) 0.0048(7) 0.0001(8)
C2 0.0213(9) 0.0159(10) 0.0196(9) 0.0037(9) 0.0058(7) 0.0020(8)
C3 0.0221(9) 0.0211(11) 0.0170(9) -0.0008(9) 0.0047(7) -0.0025(8)
C4 0.0215(10) 0.0259(12) 0.0292(11) 0.0022(10) 0.0101(8) 0.0029(8)
C5 0.0329(12) 0.0243(12) 0.0358(13) -0.0064(11) 0.0131(10) 0.0026(10)
C6 0.0312(12) 0.0168(12) 0.0449(14) -0.0069(11) 0.0108(10) -0.0033(9)
C7 0.0206(10) 0.0194(12) 0.0390(13) -0.0025(10) 0.0061(8) 0.0000(8)
C8 0.0237(9) 0.0186(11) 0.0165(9) -0.0014(8) 0.0084(7) 0.0006(8)
C9 0.0218(10) 0.0219(11) 0.0215(10) 0.0014(9) 0.0071(7) -0.0018(8)
C10 0.0206(10) 0.0339(13) 0.0236(10) 0.0017(10) 0.0084(8) 0.0037(9)
C11 0.0274(11) 0.0287(13) 0.0281(11) -0.0011(10) 0.0094(8) 0.0064(9)
C12 0.0330(11) 0.0198(12) 0.0333(12) -0.0037(10) 0.0133(9) 0.0016(9)
C13 0.0314(11) 0.0196(12) 0.0261(11) 0.0009(9) 0.0141(8) 0.0003(9)
C14 0.0264(10) 0.0246(12) 0.0293(11) 0.0085(10) 0.0125(8) -0.0003(9)
C15 0.0288(11) 0.0358(14) 0.0133(9) 0.0041(9) 0.0037(7) 0.0041(9)
C16 0.0220(10) 0.0303(13) 0.0244(10) -0.0033(10) 0.0066(8) -0.0041(9)
C17 0.0339(11) 0.0305(14) 0.0220(10) 0.0052(10) 0.0109(8) -0.0016(9)
C18 0.0277(11) 0.0358(15) 0.0470(15) 0.0171(12) 0.0116(10) 0.0101(10)
C19 0.0262(11) 0.0385(15) 0.0297(12) -0.0042(11) 0.0087(9) -0.0083(10)
C20 0.0274(11) 0.0344(14) 0.0199(10) -0.0017(10) 0.0109(8) 0.0022(9)
C21 0.0293(11) 0.0280(13) 0.0225(10) -0.0081(10) 0.0102(8) -0.0056(9)

loop_
_atom_type_symbol
_atom_type_description
_atom_type_scat_dispersion_real
_atom_type_scat_dispersion_imag
_atom_type_scat_source
C C 0.0030 0.0020 'International Tables Vol C Tables 4.2.6.8 and 6.1.1.4'
H H 0.0000 0.0000 'International Tables Vol C Tables 4.2.6.8 and 6.1.1.4'
N N 0.0060 0.0030 'International Tables Vol C Tables 4.2.6.8 and 6.1.1.4'
Ti Ti 0.2780 0.4460 'International Tables Vol C Tables 4.2.6.8 and 6.1.1.4'

loop_
_geom_angle_atom_site_label_1
_geom_angle_atom_site_label_2
_geom_angle_atom_site_label_3
_geom_angle
N5 Ti1 N6 113.69(8)
N5 Ti1 N4 97.08(7)
N6 Ti1 N4 94.17(7)
N5 Ti1 N1 114.41(7)
N6 Ti1 N1 127.58(7)
N4 Ti1 N1 99.45(7)
N5 Ti1 N2 98.01(7)
N6 Ti1 N2 91.75(7)
N4 Ti1 N2 159.98(7)
N1 Ti1 N2 62.19(7)
N5 Ti1 C1 106.44(7)
N6 Ti1 C1 113.80(7)
N4 Ti1 C1 130.68(7)
N1 Ti1 C1 31.32(7)
N2 Ti1 C1 31.04(7)
C1 N1 C2 122.41(16)
C1 N1 Ti1 95.70(13)
C2 N1 Ti1 138.05(13)
C1 N2 C8 123.02(16)
C1 N2 Ti1 90.21(12)
C8 N2 Ti1 133.65(13)
C1 N3 C14 121.41(17)
C1 N3 C15 122.07(18)
C14 N3 C15 114.22(17)
C21 N4 C20 108.74(16)
C21 N4 Ti1 125.90(13)
C20 N4 Ti1 125.29(13)
C18 N5 C19 111.38(17)
C18 N5 Ti1 125.28(14)
C19 N5 Ti1 122.49(15)
C16 N6 C17 109.48(16)
C16 N6 Ti1 126.72(14)
C17 N6 Ti1 123.78(13)
N2 C1 N1 111.32(17)
N2 C1 N3 126.63(18)
N1 C1 N3 122.1(2)
N2 C1 Ti1 58.75(10)
N1 C1 Ti1 52.98(10)
N3 C1 Ti1 172.00(14)
N1 C2 C3 111.55(16)
N1 C2 C7 110.04(16)
C3 C2 C7 110.41(17)
N1 C2 H10 108.2
C3 C2 H10 108.2
C7 C2 H10 108.2
C2 C3 C4 111.55(17)
C2 C3 H15A 109.3
C4 C3 H15A 109.3
C2 C3 H15B 109.3
C4 C3 H15B 109.3
H15A C3 H15B 108.0
C5 C4 C3 110.48(17)
C5 C4 H16A 109.6
C3 C4 H16A 109.6
C5 C4 H16B 109.6
C3 C4 H16B 109.6
H16A C4 H16B 108.1
C4 C5 C6 110.89(18)
C4 C5 H14A 109.5
C6 C5 H14A 109.5
C4 C5 H14B 109.5
C6 C5 H14B 109.5
H14A C5 H14B 108.0
C7 C6 C5 110.99(19)
C7 C6 H26A 109.4
C5 C6 H26A 109.4
C7 C6 H26B 109.4
C5 C6 H26B 109.4
H26A C6 H26B 108.0
C6 C7 C2 112.09(17)
C6 C7 H21A 109.2
C2 C7 H21A 109.2
C6 C7 H21B 109.2
C2 C7 H21B 109.2
H21A C7 H21B 107.9
N2 C8 C13 109.44(16)
N2 C8 C9 113.47(17)
C13 C8 C9 109.24(16)
N2 C8 H31 108.2
C13 C8 H31 108.2
C9 C8 H31 108.2
C10 C9 C8 110.69(17)
C10 C9 H19A 109.5
C8 C9 H19A 109.5
C10 C9 H19B 109.5
C8 C9 H19B 109.5
H19A C9 H19B 108.1
C11 C10 C9 111.22(18)
C11 C10 H12A 109.4
C9 C10 H12A 109.4
C11 C10 H12B 109.4
C9 C10 H12B 109.4
H12A C10 H12B 108.0
C10 C11 C12 110.56(17)
C10 C11 H13A 109.5
C12 C11 H13A 109.5
C10 C11 H13B 109.5
C12 C11 H13B 109.5
H13A C11 H13B 108.1
C13 C12 C11 112.68(19)
C13 C12 H22A 109.1
C11 C12 H22A 109.1
C13 C12 H22B 109.1
C11 C12 H22B 109.1
H22A C12 H22B 107.8
C12 C13 C8 110.30(18)
C12 C13 H23A 109.6
C8 C13 H23A 109.6
C12 C13 H23B 109.6
C8 C13 H23B 109.6
H23A C13 H23B 108.1
N3 C14 H11A 109.5
N3 C14 H11B 109.5
H11A C14 H11B 109.5
N3 C14 H11C 109.5
H11A C14 H11C 109.5
H11B C14 H11C 109.5
N3 C15 H17A 109.5
N3 C15 H17B 109.5
H17A C15 H17B 109.5
N3 C15 H17C 109.5
H17A C15 H17C 109.5
H17B C15 H17C 109.5
N6 C16 H24A 109.5
N6 C16 H24B 109.5
H24A C16 H24B 109.5
N6 C16 H24C 109.5
H24A C16 H24C 109.5
H24B C16 H24C 109.5
N6 C17 H20A 109.5
N6 C17 H20B 109.5
H20A C17 H20B 109.5
N6 C17 H20C 109.5
H20A C17 H20C 109.5
H20B C17 H20C 109.5
N5 C18 H28A 109.5
N5 C18 H28B 109.5
H28A C18 H28B 109.5
N5 C18 H28C 109.5
H28A C18 H28C 109.5
H28B C18 H28C 109.5
N5 C19 H25A 109.5
N5 C19 H25B 109.5
H25A C19 H25B 109.5
N5 C19 H25C 109.5
H25A C19 H25C 109.5
H25B C19 H25C 109.5
N4 C20 H18A 109.5
N4 C20 H18B 109.5
H18A C20 H18B 109.5
N4 C20 H18C 109.5
H18A C20 H18C 109.5
H18B C20 H18C 109.5
N4 C21 H27A 109.5
N4 C21 H27B 109.5
H27A C21 H27B 109.5
N4 C21 H27C 109.5
H27A C21 H27C 109.5
H27B C21 H27C 109.5

loop_
_geom_bond_atom_site_label_1
_geom_bond_atom_site_label_2
_geom_bond_distance
Ti1 N5 1.9063(17)
Ti1 N6 1.9303(18)
Ti1 N4 1.9571(17)
Ti1 N1 2.0814(18)
Ti1 N2 2.2176(17)
Ti1 C1 2.594(2)
N1 C1 1.355(3)
N1 C2 1.451(3)
N2 C1 1.338(3)
N2 C8 1.474(3)
N3 C1 1.379(2)
N3 C14 1.442(3)
N3 C15 1.453(3)
N4 C21 1.459(3)
N4 C20 1.463(2)
N5 C18 1.436(3)
N5 C19 1.454(3)
N6 C16 1.460(3)
N6 C17 1.458(3)
C2 C3 1.527(3)
C2 C7 1.534(3)
C2 H10 0.9800
C3 C4 1.534(3)
C3 H15A 0.9700
C3 H15B 0.9700
C4 C5 1.518(3)
C4 H16A 0.9700
C4 H16B 0.9700
C5 C6 1.525(3)
C5 H14A 0.9700
C5 H14B 0.9700
C6 C7 1.522(3)
C6 H26A 0.9700
C6 H26B 0.9700
C7 H21A 0.9700
C7 H21B 0.9700
C8 C13 1.528(3)
C8 C9 1.537(3)
C8 H31 0.9800
C9 C10 1.525(3)
C9 H19A 0.9700
C9 H19B 0.9700
C10 C11 1.511(3)
C10 H12A 0.9700
C10 H12B 0.9700
C11 C12 1.524(3)
C11 H13A 0.9700
C11 H13B 0.9700
C12 C13 1.519(3)
C12 H22A 0.9700
C12 H22B 0.9700
C13 H23A 0.9700
C13 H23B 0.9700
C14 H11A 0.9600
C14 H11B 0.9600
C14 H11C 0.9600
C15 H17A 0.9600
C15 H17B 0.9600
C15 H17C 0.9600
C16 H24A 0.9600
C16 H24B 0.9600
C16 H24C 0.9600
C17 H20A 0.9600
C17 H20B 0.9600
C17 H20C 0.9600
C18 H28A 0.9600
C18 H28B 0.9600
C18 H28C 0.9600
C19 H25A 0.9600
C19 H25B 0.9600
C19 H25C 0.9600
C20 H18A 0.9600
C20 H18B 0.9600
C20 H18C 0.9600
C21 H27A 0.9600
C21 H27B 0.9600
C21 H27C 0.9600
